data_1565529
loop_
_publ_author_name
'Canossa, Stefano'
'Ferrari, Elena'
'Sippel, Pit'
'Fischer, Jonas K. H.'
'Pfattner, Raphael'
'Frison, Ruggero'
'Masino, Matteo'
'Mas-Torrent, Marta'
'Lunkenheimer, Peter'
'Rovira, Concepci\'o'
'Girlando, Alberto'

_publ_section_title
;
 Tetramethylbenzidine--TetrafluoroTCNQ (TMB--TCNQF4): A Narrow-Gap
 Semiconducting Salt with Room-Temperature Relaxor Ferroelectric Behavior
;
_journal_issue 46
_journal_name_full 'The Journal of Physical Chemistry C'
_journal_page_first 25816
_journal_page_last 25824
_journal_paper_doi 10.1021/acs.jpcc.1c07131
_journal_volume 125
_journal_year 2021
_chemical_formula_moiety 'C12 F4 N4, C16 H20 N2'
_chemical_formula_sum 'C28 H20 F4 N6'
_chemical_formula_weight 516.505
_chemical_name_systematic 'tetramethylbenzidine tetrafluorotetracyanoquinodimethane'
_space_group_crystal_system monoclinic
_space_group_IT_number 11
_space_group_name_Hall '-P 2yb'
_space_group_name_H-M_alt 'P 1 21/m 1'
_symmetry_Int_Tables_number 11
_audit_creation_date 2021-07-15
_audit_creation_method
;
Olex2 1.3
(compiled 2020.11.12 svn.r5f609507 for OlexSys, GUI svn.r6272)
;
_audit_update_record
;
2021-07-17 deposited with the CCDC.	2021-07-19 downloaded from the CCDC.
;
_cell_angle_alpha 90
_cell_angle_beta 109.195(2)
_cell_angle_gamma 90
_cell_formula_units_Z 2
_cell_length_a 6.62655(14)
_cell_length_b 22.8918(4)
_cell_length_c 8.33673(18)
_cell_measurement_reflns_used 11823
_cell_measurement_temperature 200
_cell_measurement_theta_max 32.41
_cell_measurement_theta_min 2.55
_cell_volume 1194.32(4)
_computing_molecular_graphics 'Olex2 1.3 (Dolomanov et al., 2009)'
_computing_publication_material 'Olex2 1.3 (Dolomanov et al., 2009)'
_computing_structure_refinement 'olex2.refine 1.3 (Bourhis et al., 2015)'
_diffrn_ambient_temperature 200
_diffrn_measured_fraction_theta_full 0.9986
_diffrn_measured_fraction_theta_max 0.8634
_diffrn_measurement_device_type 'ELETTRA XRD1'
_diffrn_radiation_type synchrotron
_diffrn_radiation_wavelength 0.7
_diffrn_reflns_av_R_equivalents 0.0388
_diffrn_reflns_av_unetI/netI 0.0287
_diffrn_reflns_Laue_measured_fraction_full 0.9986
_diffrn_reflns_Laue_measured_fraction_max 0.8634
_diffrn_reflns_limit_h_max 9
_diffrn_reflns_limit_h_min -9
_diffrn_reflns_limit_k_max 30
_diffrn_reflns_limit_k_min -30
_diffrn_reflns_limit_l_max 12
_diffrn_reflns_limit_l_min -12
_diffrn_reflns_number 23086
_diffrn_reflns_point_group_measured_fraction_full 0.9986
_diffrn_reflns_point_group_measured_fraction_max 0.8634
_diffrn_reflns_theta_full 24.8346
_diffrn_reflns_theta_max 32.41
_diffrn_reflns_theta_min 2.55
_exptl_absorpt_coefficient_mu 0.107
_exptl_absorpt_correction_type empirical
_exptl_absorpt_process_details
'CrysAlisPro 1.171.40.26a (Rigaku Oxford Diffraction, 2018) Empirical absorption correction using spherical harmonics, implemented in SCALE3 ABSPACK scaling algorithm.'
_exptl_crystal_colour 'dull black'
_exptl_crystal_colour_lustre dull
_exptl_crystal_colour_primary black
_exptl_crystal_density_diffrn 1.436
_exptl_crystal_description needle
_exptl_crystal_F_000 532.146
_exptl_crystal_size_max 0.05
_exptl_crystal_size_mid 0.02
_exptl_crystal_size_min 0.015
_refine_diff_density_max 0.5153
_refine_diff_density_min -0.3421
_refine_diff_density_rms 0.0957
_refine_ls_d_res_high 0.6530
_refine_ls_d_res_low 7.8733
_refine_ls_goodness_of_fit_ref 1.0900
_refine_ls_hydrogen_treatment constr
_refine_ls_matrix_type full
_refine_ls_number_constraints 15
_refine_ls_number_parameters 174
_refine_ls_number_reflns 3963
_refine_ls_number_restraints 0
_refine_ls_restrained_S_all 1.0900
_refine_ls_R_factor_all 0.1024
_refine_ls_R_factor_gt 0.0690
_refine_ls_shift/su_max 0.0003
_refine_ls_shift/su_mean 0.0000
_refine_ls_structure_factor_coef Fsqd
_refine_ls_weighting_details 'w=1/[\s^2^(Fo^2^)+(0.0682P)^2^+0.6068P] where P=(Fo^2^+2Fc^2^)/3'
_refine_ls_weighting_scheme calc
_refine_ls_wR_factor_gt 0.1604
_refine_ls_wR_factor_ref 0.1802
_reflns_Friedel_coverage 0.0
_reflns_limit_h_max 8
_reflns_limit_h_min -9
_reflns_limit_k_max 30
_reflns_limit_k_min 0
_reflns_limit_l_max 12
_reflns_limit_l_min 0
_reflns_number_gt 2723
_reflns_number_total 3963
_reflns_threshold_expression I>=2u(I)
_cod_data_source_file jp1c07131_si_004.cif
_cod_data_source_block TMB-TCNQF4_200K
_cod_original_cell_volume 1194.32(5)
_cod_database_code 1565529
_olex2_refinement_description
;
1. Fixed Uiso
 At 1.2 times of:
  All C(H) groups, All N(H,H) groups
 At 1.5 times of:
  All C(H,H,H) groups
2.a Aromatic/amide H refined with riding coordinates:
 C7(H7), C6(H6)
2.b X=CH2 refined with riding coordinates:
 N3(H3a,H3b)
2.c Idealised Me refined as rotating group:
 C1(H1a,H1b,H1c), C2(H2a,H2b,H2c)
;
_olex2_exptl_crystal_mounting_method 'kapton loop (Fomblyn Oil)'
_olex2_submission_original_sample_id 'tetramethylbenzidine tetrafluorotetracyanoquinodimethane'
_olex2_submission_special_instructions 'No special instructions were received'

loop_
_space_group_symop_id
_space_group_symop_operation_xyz
1 x,y,z
2 -x,y+1/2,-z
3 -x,-y,-z
4 x,-y-1/2,z

loop_
_atom_site_label
_atom_site_type_symbol
_atom_site_fract_x
_atom_site_fract_y
_atom_site_fract_z
_atom_site_U_iso_or_equiv
_atom_site_adp_type
_atom_site_occupancy
_atom_site_refinement_flags_posn
F1 F 0.37592(18) 0.69285(5) 0.54886(12) 0.0323(3) Uani 1.000000 .
F2 F 0.15103(18) 0.69281(5) -0.05354(13) 0.0333(3) Uani 1.000000 .
N3 N 0.2530(2) 0.46408(5) 0.7458(2) 0.0270(3) Uani 1.000000 .
H3a H 0.2214(2) 0.48346(5) 0.6495(2) 0.0324(4) Uiso 1.000000 R
H3b H 0.2836(2) 0.48314(5) 0.8426(2) 0.0324(4) Uiso 1.000000 R
N1 N 0.3154(3) 0.55768(7) 0.5056(2) 0.0351(4) Uani 1.000000 .
N2 N 0.1911(3) 0.55617(7) -0.0092(2) 0.0343(4) Uani 1.000000 .
C8 C 0.2532(2) 0.28151(6) 0.7438(2) 0.0190(3) Uani 1.000000 .
C10 C 0.2112(3) 0.72019(7) 0.09721(19) 0.0215(3) Uani 1.000000 .
C7 C 0.2031(2) 0.31437(7) 0.59107(19) 0.0197(3) Uani 1.000000 .
H7 H 0.1667(2) 0.29391(7) 0.48625(19) 0.0237(4) Uiso 1.000000 R
C9 C 0.3201(2) 0.72024(7) 0.39774(19) 0.0217(3) Uani 1.000000 .
C5 C 0.2049(2) 0.37446(7) 0.58800(19) 0.0199(3) Uani 1.000000 .
C6 C 0.3014(2) 0.31411(7) 0.89630(19) 0.0208(3) Uani 1.000000 .
H6 H 0.3360(2) 0.29338(7) 1.00058(19) 0.0250(4) Uiso 1.000000 R
C3 C 0.2545(2) 0.40543(6) 0.7451(2) 0.0201(3) Uani 1.000000 .
C4 C 0.3008(2) 0.37399(7) 0.90133(19) 0.0197(3) Uani 1.000000 .
C14 C 0.2229(3) 0.58919(7) 0.1004(2) 0.0258(3) Uani 1.000000 .
C11 C 0.2670(2) 0.68621(6) 0.2478(2) 0.0197(3) Uani 1.000000 .
C13 C 0.2957(3) 0.58991(7) 0.3960(2) 0.0246(3) Uani 1.000000 .
C1 C 0.3515(3) 0.40626(7) 1.0667(2) 0.0261(3) Uani 1.000000 .
H1a H 0.2285(8) 0.4302(5) 1.0658(7) 0.0391(5) Uiso 1.000000 GR
H1b H 0.383(2) 0.37815(7) 1.1604(2) 0.0391(5) Uiso 1.000000 GR
H1c H 0.4758(13) 0.4315(4) 1.0819(8) 0.0391(5) Uiso 1.000000 GR
C12 C 0.2669(2) 0.62454(6) 0.2485(2) 0.0221(3) Uani 1.000000 .
C2 C 0.1474(3) 0.40722(7) 0.4230(2) 0.0269(4) Uani 1.000000 .
H2a H 0.2700(8) 0.4305(5) 0.4199(7) 0.0404(5) Uiso 1.000000 GR
H2b H 0.109(2) 0.37941(8) 0.3284(2) 0.0404(5) Uiso 1.000000 GR
H2c H 0.0260(14) 0.4331(4) 0.4131(8) 0.0404(5) Uiso 1.000000 GR

loop_
_atom_site_aniso_label
_atom_site_aniso_U_11
_atom_site_aniso_U_22
_atom_site_aniso_U_33
_atom_site_aniso_U_12
_atom_site_aniso_U_13
_atom_site_aniso_U_23
F1 0.0539(7) 0.0216(5) 0.0223(5) 0.0011(4) 0.0138(5) 0.0052(4)
F2 0.0544(7) 0.0198(5) 0.0231(5) -0.0016(4) 0.0093(5) -0.0045(4)
N3 0.0407(8) 0.0127(6) 0.0302(7) 0.0019(6) 0.0152(6) 0.0005(6)
N1 0.0455(9) 0.0225(8) 0.0426(10) 0.0014(6) 0.0216(8) 0.0074(7)
N2 0.0398(9) 0.0239(8) 0.0418(9) -0.0030(6) 0.0168(7) -0.0078(7)
C8 0.0220(6) 0.0143(7) 0.0224(6) -0.0000(6) 0.0095(5) 0.0000(6)
C10 0.0279(7) 0.0166(8) 0.0206(7) -0.0001(5) 0.0089(6) -0.0022(5)
C7 0.0247(7) 0.0159(8) 0.0195(7) 0.0009(5) 0.0085(6) -0.0006(5)
C9 0.0279(8) 0.0167(8) 0.0225(8) 0.0002(5) 0.0110(6) 0.0012(6)
C5 0.0231(7) 0.0163(7) 0.0216(7) 0.0021(5) 0.0093(6) 0.0031(5)
C6 0.0269(8) 0.0166(8) 0.0210(7) 0.0001(5) 0.0106(6) 0.0011(5)
C3 0.0229(6) 0.0146(6) 0.0251(6) 0.0009(6) 0.0111(5) 0.0005(6)
C4 0.0243(7) 0.0152(7) 0.0226(7) 0.0004(5) 0.0115(6) 0.0000(5)
C14 0.0294(8) 0.0155(8) 0.0342(9) -0.0011(6) 0.0129(7) 0.0005(6)
C11 0.0219(7) 0.0142(7) 0.0245(6) 0.0007(5) 0.0099(5) 0.0004(6)
C13 0.0268(8) 0.0164(8) 0.0329(9) -0.0007(5) 0.0131(7) 0.0006(6)
C1 0.0375(9) 0.0198(8) 0.0232(8) -0.0015(6) 0.0132(7) -0.0049(6)
C12 0.0255(7) 0.0145(6) 0.0286(7) 0.0003(6) 0.0121(6) 0.0006(7)
C2 0.0369(9) 0.0220(8) 0.0245(8) 0.0039(6) 0.0137(7) 0.0055(6)

loop_
_atom_type_symbol
_atom_type_scat_dispersion_real
_atom_type_scat_dispersion_imag
_atom_type_scat_Cromer_Mann_a1
_atom_type_scat_Cromer_Mann_a2
_atom_type_scat_Cromer_Mann_a3
_atom_type_scat_Cromer_Mann_a4
_atom_type_scat_Cromer_Mann_b1
_atom_type_scat_Cromer_Mann_b2
_atom_type_scat_Cromer_Mann_b3
_atom_type_scat_Cromer_Mann_b4
_atom_type_scat_Cromer_Mann_c
_atom_type_scat_source
_atom_type_scat_dispersion_source
H 0.00000 0.00000 0.49300 0.32291 0.14019 0.04081 10.51090 26.12570 3.14236 57.79970 0.0030380000826 'International Tables Volume C Table 6.1.1.4 (pp. 500-502)' custom
C 0.00200 0.00160 2.31000 1.02000 1.58860 0.86500 20.84390 10.20750 0.56870 51.65120 0.215599998832 'International Tables Volume C Table 6.1.1.4 (pp. 500-502)' custom
F 0.01300 0.01000 3.53920 2.64120 1.51700 1.02430 10.28250 4.29440 0.26150 26.14760 0.277599990368 'International Tables Volume C Table 6.1.1.4 (pp. 500-502)' custom
N 0.00390 0.00320 12.21260 3.13220 2.01250 1.16630 0.00570 9.89330 28.99750 0.58260 -11.5290002823 'International Tables Volume C Table 6.1.1.4 (pp. 500-502)' custom

loop_
_geom_angle_atom_site_label_1
_geom_angle_atom_site_label_2
_geom_angle_atom_site_label_3
_geom_angle
_geom_angle_site_symmetry_1
_geom_angle_site_symmetry_3
_geom_angle_publ_flag
H3b N3 H3a 120.0 . . ?
C3 N3 H3a 120.0 . . ?
C3 N3 H3b 120.0 . . ?
C6 C8 C7 116.26(12) . . ?
C10 C10 F2 117.84(8) 4_575 . ?
C11 C10 F2 118.89(13) . . ?
H7 C7 C8 118.49(9) . . ?
C5 C7 C8 123.03(14) . . ?
C5 C7 H7 118.49(9) . . ?
C9 C9 F1 117.77(8) 4_575 . ?
C11 C9 F1 118.85(13) . . ?
C3 C5 C7 118.67(13) . . ?
C2 C5 C7 121.01(14) . . ?
C2 C5 C3 120.27(14) . . ?
H6 C6 C8 118.26(9) . . ?
C4 C6 C8 123.48(14) . . ?
C4 C6 H6 118.26(9) . . ?
C5 C3 N3 120.02(15) . . ?
C4 C3 N3 119.92(15) . . ?
C4 C3 C5 120.04(12) . . ?
C3 C4 C6 118.49(14) . . ?
C1 C4 C6 121.18(14) . . ?
C1 C4 C3 120.32(14) . . ?
C12 C14 N2 173.57(19) . . ?
C9 C11 C10 113.36(12) . . ?
C12 C11 C10 123.49(15) . . ?
C12 C11 C9 123.14(15) . . ?
C12 C13 N1 173.82(18) . . ?
H1a C1 C4 109.5 . . ?
H1b C1 C4 109.5 . . ?
H1b C1 H1a 109.5 . . ?
H1c C1 C4 109.5 . . ?
H1c C1 H1a 109.5 . . ?
H1c C1 H1b 109.5 . . ?
C11 C12 C14 124.40(15) . . ?
C13 C12 C14 111.35(13) . . ?
C13 C12 C11 124.11(15) . . ?
H2a C2 C5 109.5 . . ?
H2b C2 C5 109.5 . . ?
H2b C2 H2a 109.5 . . ?
H2c C2 C5 109.5 . . ?
H2c C2 H2a 109.5 . . ?
H2c C2 H2b 109.5 . . ?

loop_
_geom_bond_atom_site_label_1
_geom_bond_atom_site_label_2
_geom_bond_distance
_geom_bond_site_symmetry_2
_geom_bond_publ_flag
F1 C9 1.3456(17) . ?
F2 C10 1.3423(17) . ?
N3 H3a 0.8800 . ?
N3 H3b 0.8800 . ?
N3 C3 1.3426(18) . ?
N1 C13 1.148(2) . ?
N2 C14 1.150(2) . ?
C8 C8 1.443(3) 4_565 ?
C8 C7 1.421(2) . ?
C8 C6 1.417(2) . ?
C10 C10 1.365(3) 4_575 ?
C10 C11 1.418(2) . ?
C7 H7 0.9500 . ?
C7 C5 1.376(2) . ?
C9 C9 1.363(3) 4_575 ?
C9 C11 1.416(2) . ?
C5 C3 1.429(2) . ?
C5 C2 1.502(2) . ?
C6 H6 0.9500 . ?
C6 C4 1.372(2) . ?
C3 C4 1.430(2) . ?
C4 C1 1.502(2) . ?
C14 C12 1.424(2) . ?
C11 C12 1.4118(19) . ?
C13 C12 1.423(2) . ?
C1 H1a 0.9800 . ?
C1 H1b 0.9800 . ?
C1 H1c 0.9800 . ?
C2 H2a 0.9800 . ?
C2 H2b 0.9800 . ?
C2 H2c 0.9800 . ?

loop_
_geom_torsion_atom_site_label_1
_geom_torsion_atom_site_label_2
_geom_torsion_atom_site_label_3
_geom_torsion_atom_site_label_4
_geom_torsion
_geom_torsion_site_symmetry_1
_geom_torsion_site_symmetry_2
_geom_torsion_site_symmetry_3
_geom_torsion_site_symmetry_4
_geom_torsion_publ_flag
F1 C9 C9 F1 0.00(18) . . 4_575 4_575 ?
F1 C9 C9 C11 179.28(9) . . 4_575 4_575 ?
F1 C9 C11 C10 -179.99(14) . . . . ?
F1 C9 C11 C12 0.83(18) . . . . ?
F2 C10 C10 F2 0.00(19) . . 4_575 4_575 ?
F2 C10 C10 C11 178.64(9) . . 4_575 4_575 ?
F2 C10 C11 C9 -177.92(15) . . . . ?
F2 C10 C11 C12 1.27(18) . . . . ?
N3 C3 C5 C7 -178.57(14) . . . . ?
N3 C3 C5 C2 -1.00(18) . . . . ?
N3 C3 C4 C6 -179.89(14) . . . . ?
N3 C3 C4 C1 -1.08(18) . . . . ?
C8 C8 C7 C5 -179.08(10) 4_565 . . . ?
C8 C8 C6 C4 -179.26(10) 4_565 . . . ?
C8 C7 C5 C3 -1.50(18) . . . . ?
C8 C7 C5 C2 -179.05(15) . . . . ?
C8 C6 C4 C3 -1.68(19) . . . . ?
C8 C6 C4 C1 179.51(15) . . . . ?
C10 C10 C11 C9 0.71(9) 4_575 . . . ?
C10 C10 C11 C12 179.89(10) 4_575 . . . ?
C10 C11 C9 C9 -0.71(17) . . . 4_575 ?
C10 C11 C12 C14 3.65(19) . . . . ?
C10 C11 C12 C13 -171.63(15) . . . . ?
C7 C5 C3 C4 -0.10(17) . . . . ?
C9 C9 C11 C12 -179.90(10) 4_575 . . . ?
C9 C11 C12 C14 -177.24(15) . . . . ?
C9 C11 C12 C13 7.47(19) . . . . ?
C5 C3 C4 C6 1.64(17) . . . . ?
C5 C3 C4 C1 -179.55(14) . . . . ?
